data_4038836
loop_
_publ_author_name
'Lim, Taehyun'
'Kim, Byeong Moon'

_publ_section_title
;
 Synthesis of \a-aminophosphonates via phosphonylation of an aryne-imine
 adduct.
;
_journal_name_full 'The Journal of organic chemistry'
_journal_paper_doi 10.1021/acs.joc.0c01410
_journal_year 2020
_chemical_formula_moiety 'C26 H24 N O P'
_chemical_formula_sum 'C26 H24 N O P'
_chemical_formula_weight 397.43
_space_group_crystal_system orthorhombic
_space_group_IT_number 61
_space_group_name_Hall '-P 2ac 2ab'
_space_group_name_H-M_alt 'P b c a'
_atom_sites_solution_hydrogens geom
_audit_creation_method SHELXL-2014/7
_cell_angle_alpha 90
_cell_angle_beta 90
_cell_angle_gamma 90
_cell_formula_units_Z 8
_cell_length_a 18.889(4)
_cell_length_b 11.865(2)
_cell_length_c 19.040(5)
_cell_measurement_reflns_used 2556
_cell_measurement_temperature 223(2)
_cell_measurement_theta_max 24.85
_cell_measurement_theta_min 2.29
_cell_volume 4267.2(16)
_computing_cell_refinement 'Bruker SAINT'
_computing_data_collection 'Bruker APEX3'
_computing_data_reduction 'Bruker SAINT'
_computing_molecular_graphics 'Bruker SHELXTL'
_computing_publication_material 'Bruker SHELXTL'
_computing_structure_refinement 'SHELXL-2014/7 (Sheldrick, 2014)'
_computing_structure_solution 'Bruker SHELXTL'
_diffrn_ambient_temperature 223(2)
_diffrn_measured_fraction_theta_full 0.999
_diffrn_measured_fraction_theta_max 0.996
_diffrn_measurement_device_type 'PHOTON III M14'
_diffrn_measurement_method '\f and \w scans'
_diffrn_radiation_type MoK\a
_diffrn_radiation_wavelength 0.71073
_diffrn_reflns_av_R_equivalents 0.0927
_diffrn_reflns_av_unetI/netI 0.0801
_diffrn_reflns_Laue_measured_fraction_full 0.999
_diffrn_reflns_Laue_measured_fraction_max 0.996
_diffrn_reflns_limit_h_max 25
_diffrn_reflns_limit_h_min -25
_diffrn_reflns_limit_k_max 14
_diffrn_reflns_limit_k_min -15
_diffrn_reflns_limit_l_max 25
_diffrn_reflns_limit_l_min -24
_diffrn_reflns_number 26203
_diffrn_reflns_point_group_measured_fraction_full 0.999
_diffrn_reflns_point_group_measured_fraction_max 0.996
_diffrn_reflns_theta_full 25.242
_diffrn_reflns_theta_max 28.284
_diffrn_reflns_theta_min 2.292
_exptl_absorpt_coefficient_mu 0.145
_exptl_absorpt_correction_T_max 0.7457
_exptl_absorpt_correction_T_min 0.6366
_exptl_absorpt_correction_type multi-scan
_exptl_absorpt_process_details 'Bruker SADABS'
_exptl_crystal_density_diffrn 1.237
_exptl_crystal_description block
_exptl_crystal_F_000 1680
_exptl_crystal_size_max 0.400
_exptl_crystal_size_mid 0.108
_exptl_crystal_size_min 0.098
_refine_diff_density_max 1.362
_refine_diff_density_min -0.469
_refine_diff_density_rms 0.062
_refine_ls_extinction_method none
_refine_ls_goodness_of_fit_ref 1.031
_refine_ls_hydrogen_treatment constr
_refine_ls_matrix_type full
_refine_ls_number_parameters 263
_refine_ls_number_reflns 5276
_refine_ls_number_restraints 0
_refine_ls_restrained_S_all 1.031
_refine_ls_R_factor_all 0.1547
_refine_ls_R_factor_gt 0.0703
_refine_ls_shift/su_max 0.000
_refine_ls_shift/su_mean 0.000
_refine_ls_structure_factor_coef Fsqd
_refine_ls_weighting_details 'w=1/[\s^2^(Fo^2^)+(0.1099P)^2^+1.5341P] where P=(Fo^2^+2Fc^2^)/3'
_refine_ls_weighting_scheme calc
_refine_ls_wR_factor_gt 0.1833
_refine_ls_wR_factor_ref 0.2366
_reflns_Friedel_coverage 0.000
_reflns_number_gt 2641
_reflns_number_total 5276
_reflns_threshold_expression 'I > 2\s(I)'
_cod_data_source_file jo0c01410_si_002.cif
_cod_data_source_block TH-4ah
_cod_depositor_comments
;
The following automatic conversions were performed:

data item '_exptl_absorpt_correction_type' value 'Multi-scan' was
changed to 'multi-scan' in accordance with the
/home/data/users/saulius/crontab/automatic-downloads/rss-feeds/ACS/lib/dictionaries/cif_core.dic
dictionary named 'cif_core.dic' version 2.4.2 last updated on
2011-04-26.

Automatic conversion script
Id: cif_fix_values 7556 2019-12-06 15:28:31Z antanas 
;
_cod_original_cell_volume 4267.3(17)
_cod_database_code 4038836
_shelx_shelxl_version_number 2014/7
_shelx_space_group_comment
; 
The symmetry employed for this shelxl refinement is uniquely defined 
by the following loop, which should always be used as a source of 
symmetry information in preference to the above space-group names. 
They are only intended as comments. 
;
_shelx_estimated_absorpt_t_min 0.944
_shelx_estimated_absorpt_t_max 0.986

loop_
_space_group_symop_operation_xyz
'x, y, z'
'-x+1/2, -y, z+1/2'
'-x, y+1/2, -z+1/2'
'x+1/2, -y+1/2, -z'
'-x, -y, -z'
'x-1/2, y, -z-1/2'
'x, -y-1/2, z-1/2'
'-x-1/2, y-1/2, z'

loop_
_atom_site_label
_atom_site_type_symbol
_atom_site_fract_x
_atom_site_fract_y
_atom_site_fract_z
_atom_site_U_iso_or_equiv
_atom_site_adp_type
_atom_site_occupancy
_atom_site_site_symmetry_order
_atom_site_calc_flag
_atom_site_refinement_flags_posn
_atom_site_refinement_flags_adp
_atom_site_refinement_flags_occupancy
_atom_site_disorder_assembly
_atom_site_disorder_group
N1 N 0.36013(13) 0.7906(2) 0.36318(14) 0.0360(6) Uani 1 1 d . . . . .
C1 C 0.3726(2) 0.9031(3) 0.3342(2) 0.0564(10) Uani 1 1 d . . . . .
H1A H 0.4189 0.9295 0.3487 0.085 Uiso 1 1 calc R U . . .
H1B H 0.3366 0.9544 0.3515 0.085 Uiso 1 1 calc R U . . .
H1C H 0.3705 0.8999 0.2834 0.085 Uiso 1 1 calc R U . . .
C2 C 0.40774(16) 0.7058(3) 0.34317(17) 0.0358(7) Uani 1 1 d . . . . .
C3 C 0.39937(17) 0.5935(3) 0.36350(19) 0.0444(8) Uani 1 1 d . . . . .
H3 H 0.3601 0.5732 0.3910 0.053 Uiso 1 1 calc R U . . .
C4 C 0.4475(2) 0.5115(3) 0.3441(2) 0.0551(10) Uani 1 1 d . . . . .
H4 H 0.4403 0.4365 0.3584 0.066 Uiso 1 1 calc R U . . .
C5 C 0.5057(2) 0.5379(4) 0.3042(2) 0.0584(11) Uani 1 1 d . . . . .
H5 H 0.5381 0.4816 0.2909 0.070 Uiso 1 1 calc R U . . .
C6 C 0.51592(19) 0.6474(4) 0.2842(2) 0.0544(10) Uani 1 1 d . . . . .
H6 H 0.5557 0.6663 0.2569 0.065 Uiso 1 1 calc R U . . .
C7 C 0.46850(17) 0.7307(3) 0.30348(18) 0.0443(8) Uani 1 1 d . . . . .
H7 H 0.4771 0.8056 0.2898 0.053 Uiso 1 1 calc R U . . .
C8 C 0.28456(16) 0.7617(2) 0.37222(17) 0.0365(7) Uani 1 1 d . . . . .
H8 H 0.2833 0.6815 0.3865 0.044 Uiso 1 1 calc R U . . .
C9 C 0.24187(18) 0.7693(3) 0.30374(17) 0.0409(8) Uani 1 1 d . . . . .
C10 C 0.24258(19) 0.6780(3) 0.2593(2) 0.0546(10) Uani 1 1 d . . . . .
H10 H 0.2650 0.6110 0.2733 0.066 Uiso 1 1 calc R U . . .
C11 C 0.2101(2) 0.6840(4) 0.1933(2) 0.0721(13) Uani 1 1 d . . . . .
H11 H 0.2120 0.6221 0.1626 0.086 Uiso 1 1 calc R U . . .
C12 C 0.1756(2) 0.7802(5) 0.1735(2) 0.0736(13) Uani 1 1 d . . . . .
H12 H 0.1544 0.7855 0.1290 0.088 Uiso 1 1 calc R U . . .
C13 C 0.1724(3) 0.8684(4) 0.2193(3) 0.0863(16) Uani 1 1 d . . . . .
H13 H 0.1472 0.9338 0.2069 0.104 Uiso 1 1 calc R U . . .
C14 C 0.2058(3) 0.8625(3) 0.2836(2) 0.0711(13) Uani 1 1 d . . . . .
H14 H 0.2035 0.9246 0.3142 0.085 Uiso 1 1 calc R U . . .
P1 P 0.24926(4) 0.84227(6) 0.44690(4) 0.0353(3) Uani 1 1 d . . . . .
O1 O 0.24793(11) 0.96704(17) 0.43827(13) 0.0430(6) Uani 1 1 d . . . . .
C15 C 0.30669(17) 0.7994(3) 0.51827(18) 0.0406(8) Uani 1 1 d . . . . .
C16 C 0.3159(2) 0.6878(3) 0.5380(2) 0.0488(9) Uani 1 1 d . . . . .
H16 H 0.2920 0.6303 0.5137 0.059 Uiso 1 1 calc R U . . .
C17 C 0.3596(2) 0.6611(3) 0.5928(2) 0.0627(11) Uani 1 1 d . . . . .
H17 H 0.3654 0.5853 0.6060 0.075 Uiso 1 1 calc R U . . .
C18 C 0.3948(2) 0.7439(4) 0.6286(2) 0.0692(12) Uani 1 1 d . . . . .
H18 H 0.4255 0.7245 0.6656 0.083 Uiso 1 1 calc R U . . .
C19 C 0.3858(2) 0.8539(4) 0.6110(2) 0.0641(12) Uani 1 1 d . . . . .
H19 H 0.4096 0.9102 0.6365 0.077 Uiso 1 1 calc R U . . .
C20 C 0.34154(19) 0.8840(3) 0.5555(2) 0.0517(10) Uani 1 1 d . . . . .
H20 H 0.3353 0.9601 0.5434 0.062 Uiso 1 1 calc R U . . .
C21 C 0.16183(17) 0.7885(3) 0.46517(18) 0.0380(8) Uani 1 1 d . . . . .
C22 C 0.14034(19) 0.6786(3) 0.4533(2) 0.0541(10) Uani 1 1 d . . . . .
H22 H 0.1710 0.6268 0.4315 0.065 Uiso 1 1 calc R U . . .
C23 C 0.0727(2) 0.6456(3) 0.4742(3) 0.0638(12) Uani 1 1 d . . . . .
H23 H 0.0580 0.5709 0.4666 0.077 Uiso 1 1 calc R U . . .
C24 C 0.02722(19) 0.7202(3) 0.5055(2) 0.0565(10) Uani 1 1 d . . . . .
H24 H -0.0187 0.6973 0.5183 0.068 Uiso 1 1 calc R U . . .
C25 C 0.04908(19) 0.8281(3) 0.5181(2) 0.0545(10) Uani 1 1 d . . . . .
H25 H 0.0186 0.8791 0.5408 0.065 Uiso 1 1 calc R U . . .
C26 C 0.11547(19) 0.8620(3) 0.4977(2) 0.0490(9) Uani 1 1 d . . . . .
H26 H 0.1297 0.9368 0.5060 0.059 Uiso 1 1 calc R U . . .

loop_
_atom_site_aniso_label
_atom_site_aniso_U_11
_atom_site_aniso_U_22
_atom_site_aniso_U_33
_atom_site_aniso_U_23
_atom_site_aniso_U_13
_atom_site_aniso_U_12
N1 0.0339(14) 0.0335(14) 0.0406(16) -0.0011(11) 0.0088(12) -0.0003(11)
C1 0.058(2) 0.039(2) 0.072(3) 0.0018(18) 0.023(2) -0.0042(17)
C2 0.0314(16) 0.0433(18) 0.0328(18) -0.0056(14) -0.0027(13) -0.0026(14)
C3 0.0377(18) 0.044(2) 0.052(2) -0.0052(16) 0.0090(16) 0.0025(15)
C4 0.051(2) 0.045(2) 0.069(3) -0.0091(19) 0.006(2) 0.0116(18)
C5 0.049(2) 0.068(3) 0.058(3) -0.013(2) 0.0041(19) 0.020(2)
C6 0.0345(18) 0.088(3) 0.041(2) -0.005(2) 0.0060(16) 0.0098(19)
C7 0.0372(18) 0.058(2) 0.038(2) 0.0026(16) 0.0009(15) -0.0027(16)
C8 0.0363(17) 0.0300(16) 0.0434(19) -0.0041(14) 0.0071(15) 0.0019(14)
C9 0.046(2) 0.0428(19) 0.0339(18) -0.0005(14) 0.0015(15) -0.0036(15)
C10 0.050(2) 0.058(2) 0.057(3) -0.0157(18) -0.0102(19) 0.0036(18)
C11 0.057(3) 0.097(3) 0.062(3) -0.034(3) 0.000(2) -0.005(2)
C12 0.063(3) 0.119(4) 0.039(2) 0.010(2) -0.009(2) -0.011(3)
C13 0.114(4) 0.073(3) 0.072(4) 0.008(3) -0.028(3) 0.012(3)
C14 0.102(4) 0.057(3) 0.055(3) -0.002(2) -0.017(3) 0.018(2)
P1 0.0368(4) 0.0322(5) 0.0369(5) -0.0027(3) 0.0016(4) 0.0030(4)
O1 0.0447(13) 0.0286(12) 0.0556(15) -0.0009(10) 0.0050(11) 0.0021(10)
C15 0.0409(18) 0.0435(18) 0.037(2) -0.0039(15) -0.0038(15) 0.0037(15)
C16 0.059(2) 0.044(2) 0.043(2) 0.0009(16) -0.0046(18) 0.0071(18)
C17 0.072(3) 0.062(3) 0.054(3) 0.0047(19) -0.014(2) 0.011(2)
C18 0.074(3) 0.082(3) 0.052(3) -0.008(2) -0.021(2) 0.017(3)
C19 0.056(2) 0.077(3) 0.060(3) -0.027(2) -0.016(2) 0.005(2)
C20 0.048(2) 0.047(2) 0.060(3) -0.0083(18) -0.0036(19) 0.0028(17)
C21 0.0363(17) 0.0367(17) 0.041(2) -0.0008(14) 0.0019(14) 0.0034(14)
C22 0.0407(19) 0.047(2) 0.075(3) -0.0141(19) 0.0121(19) -0.0045(16)
C23 0.046(2) 0.058(2) 0.087(3) -0.015(2) 0.006(2) -0.0107(19)
C24 0.0330(18) 0.073(3) 0.063(3) -0.003(2) 0.0072(18) -0.0026(18)
C25 0.045(2) 0.067(3) 0.052(2) -0.0082(18) 0.0135(18) 0.0100(19)
C26 0.049(2) 0.046(2) 0.053(2) -0.0047(17) 0.0108(18) 0.0059(17)

loop_
_atom_type_symbol
_atom_type_description
_atom_type_scat_dispersion_real
_atom_type_scat_dispersion_imag
_atom_type_scat_source
C C 0.0033 0.0016 'International Tables Vol C Tables 4.2.6.8 and 6.1.1.4'
H H 0.0000 0.0000 'International Tables Vol C Tables 4.2.6.8 and 6.1.1.4'
N N 0.0061 0.0033 'International Tables Vol C Tables 4.2.6.8 and 6.1.1.4'
O O 0.0106 0.0060 'International Tables Vol C Tables 4.2.6.8 and 6.1.1.4'
P P 0.1023 0.0942 'International Tables Vol C Tables 4.2.6.8 and 6.1.1.4'

loop_
_geom_angle_atom_site_label_1
_geom_angle_atom_site_label_2
_geom_angle_atom_site_label_3
_geom_angle
_geom_angle_site_symmetry_1
_geom_angle_site_symmetry_3
_geom_angle_publ_flag
C2 N1 C1 116.7(3) . . ?
C2 N1 C8 119.0(2) . . ?
C1 N1 C8 114.3(3) . . ?
N1 C1 H1A 109.5 . . ?
N1 C1 H1B 109.5 . . ?
H1A C1 H1B 109.5 . . ?
N1 C1 H1C 109.5 . . ?
H1A C1 H1C 109.5 . . ?
H1B C1 H1C 109.5 . . ?
C3 C2 N1 122.5(3) . . ?
C3 C2 C7 116.2(3) . . ?
N1 C2 C7 121.3(3) . . ?
C4 C3 C2 121.5(3) . . ?
C4 C3 H3 119.2 . . ?
C2 C3 H3 119.2 . . ?
C5 C4 C3 120.9(4) . . ?
C5 C4 H4 119.5 . . ?
C3 C4 H4 119.5 . . ?
C6 C5 C4 119.0(3) . . ?
C6 C5 H5 120.5 . . ?
C4 C5 H5 120.5 . . ?
C5 C6 C7 120.9(3) . . ?
C5 C6 H6 119.6 . . ?
C7 C6 H6 119.6 . . ?
C6 C7 C2 121.4(3) . . ?
C6 C7 H7 119.3 . . ?
C2 C7 H7 119.3 . . ?
N1 C8 C9 113.2(3) . . ?
N1 C8 P1 108.7(2) . . ?
C9 C8 P1 115.8(2) . . ?
N1 C8 H8 106.1 . . ?
C9 C8 H8 106.1 . . ?
P1 C8 H8 106.1 . . ?
C14 C9 C10 118.3(4) . . ?
C14 C9 C8 123.5(3) . . ?
C10 C9 C8 118.1(3) . . ?
C9 C10 C11 120.5(4) . . ?
C9 C10 H10 119.7 . . ?
C11 C10 H10 119.7 . . ?
C12 C11 C10 119.9(4) . . ?
C12 C11 H11 120.1 . . ?
C10 C11 H11 120.1 . . ?
C13 C12 C11 119.2(4) . . ?
C13 C12 H12 120.4 . . ?
C11 C12 H12 120.4 . . ?
C12 C13 C14 120.5(4) . . ?
C12 C13 H13 119.7 . . ?
C14 C13 H13 119.7 . . ?
C9 C14 C13 121.5(4) . . ?
C9 C14 H14 119.3 . . ?
C13 C14 H14 119.3 . . ?
O1 P1 C21 110.93(13) . . ?
O1 P1 C15 111.84(15) . . ?
C21 P1 C15 107.70(16) . . ?
O1 P1 C8 115.95(14) . . ?
C21 P1 C8 107.29(15) . . ?
C15 P1 C8 102.52(15) . . ?
C16 C15 C20 119.3(3) . . ?
C16 C15 P1 123.1(3) . . ?
C20 C15 P1 117.5(3) . . ?
C17 C16 C15 120.2(4) . . ?
C17 C16 H16 119.9 . . ?
C15 C16 H16 119.9 . . ?
C16 C17 C18 120.5(4) . . ?
C16 C17 H17 119.8 . . ?
C18 C17 H17 119.8 . . ?
C19 C18 C17 120.4(4) . . ?
C19 C18 H18 119.8 . . ?
C17 C18 H18 119.8 . . ?
C18 C19 C20 120.5(4) . . ?
C18 C19 H19 119.7 . . ?
C20 C19 H19 119.7 . . ?
C19 C20 C15 119.0(4) . . ?
C19 C20 H20 120.5 . . ?
C15 C20 H20 120.5 . . ?
C26 C21 C22 118.8(3) . . ?
C26 C21 P1 116.3(3) . . ?
C22 C21 P1 124.8(2) . . ?
C21 C22 C23 119.1(3) . . ?
C21 C22 H22 120.5 . . ?
C23 C22 H22 120.5 . . ?
C24 C23 C22 121.2(4) . . ?
C24 C23 H23 119.4 . . ?
C22 C23 H23 119.4 . . ?
C25 C24 C23 119.5(4) . . ?
C25 C24 H24 120.3 . . ?
C23 C24 H24 120.3 . . ?
C24 C25 C26 120.1(3) . . ?
C24 C25 H25 120.0 . . ?
C26 C25 H25 120.0 . . ?
C25 C26 C21 121.3(3) . . ?
C25 C26 H26 119.3 . . ?
C21 C26 H26 119.3 . . ?

loop_
_geom_bond_atom_site_label_1
_geom_bond_atom_site_label_2
_geom_bond_distance
_geom_bond_site_symmetry_2
_geom_bond_publ_flag
N1 C2 1.402(4) . ?
N1 C1 1.463(4) . ?
N1 C8 1.478(4) . ?
C1 H1A 0.9700 . ?
C1 H1B 0.9700 . ?
C1 H1C 0.9700 . ?
C2 C3 1.397(4) . ?
C2 C7 1.406(4) . ?
C3 C4 1.382(4) . ?
C3 H3 0.9400 . ?
C4 C5 1.372(5) . ?
C4 H4 0.9400 . ?
C5 C6 1.368(5) . ?
C5 H5 0.9400 . ?
C6 C7 1.384(5) . ?
C6 H6 0.9400 . ?
C7 H7 0.9400 . ?
C8 C9 1.536(5) . ?
C8 P1 1.839(3) . ?
C8 H8 0.9900 . ?
C9 C14 1.354(5) . ?
C9 C10 1.375(5) . ?
C10 C11 1.400(6) . ?
C10 H10 0.9400 . ?
C11 C12 1.367(6) . ?
C11 H11 0.9400 . ?
C12 C13 1.363(6) . ?
C12 H12 0.9400 . ?
C13 C14 1.380(6) . ?
C13 H13 0.9400 . ?
C14 H14 0.9400 . ?
P1 O1 1.490(2) . ?
P1 C21 1.804(3) . ?
P1 C15 1.812(3) . ?
C15 C16 1.387(5) . ?
C15 C20 1.395(5) . ?
C16 C17 1.368(5) . ?
C16 H16 0.9400 . ?
C17 C18 1.369(6) . ?
C17 H17 0.9400 . ?
C18 C19 1.358(5) . ?
C18 H18 0.9400 . ?
C19 C20 1.393(5) . ?
C19 H19 0.9400 . ?
C20 H20 0.9400 . ?
C21 C26 1.383(5) . ?
C21 C22 1.385(4) . ?
C22 C23 1.394(5) . ?
C22 H22 0.9400 . ?
C23 C24 1.369(5) . ?
C23 H23 0.9400 . ?
C24 C25 1.367(5) . ?
C24 H24 0.9400 . ?
C25 C26 1.373(5) . ?
C25 H25 0.9400 . ?
C26 H26 0.9400 . ?

loop_
_geom_torsion_atom_site_label_1
_geom_torsion_atom_site_label_2
_geom_torsion_atom_site_label_3
_geom_torsion_atom_site_label_4
_geom_torsion
_geom_torsion_site_symmetry_1
_geom_torsion_site_symmetry_2
_geom_torsion_site_symmetry_3
_geom_torsion_site_symmetry_4
_geom_torsion_publ_flag
C1 N1 C2 C3 -176.0(3) . . . . ?
C8 N1 C2 C3 -32.4(4) . . . . ?
C1 N1 C2 C7 6.6(5) . . . . ?
C8 N1 C2 C7 150.1(3) . . . . ?
N1 C2 C3 C4 -179.0(3) . . . . ?
C7 C2 C3 C4 -1.4(5) . . . . ?
C2 C3 C4 C5 0.3(6) . . . . ?
C3 C4 C5 C6 0.5(6) . . . . ?
C4 C5 C6 C7 -0.1(6) . . . . ?
C5 C6 C7 C2 -1.1(5) . . . . ?
C3 C2 C7 C6 1.8(5) . . . . ?
N1 C2 C7 C6 179.4(3) . . . . ?
C2 N1 C8 C9 -86.9(3) . . . . ?
C1 N1 C8 C9 57.4(4) . . . . ?
C2 N1 C8 P1 142.9(2) . . . . ?
C1 N1 C8 P1 -72.7(3) . . . . ?
N1 C8 C9 C14 -93.4(4) . . . . ?
P1 C8 C9 C14 33.1(5) . . . . ?
N1 C8 C9 C10 84.0(4) . . . . ?
P1 C8 C9 C10 -149.5(3) . . . . ?
C14 C9 C10 C11 3.5(6) . . . . ?
C8 C9 C10 C11 -174.0(3) . . . . ?
C9 C10 C11 C12 -1.9(6) . . . . ?
C10 C11 C12 C13 -1.1(7) . . . . ?
C11 C12 C13 C14 2.5(8) . . . . ?
C10 C9 C14 C13 -2.2(7) . . . . ?
C8 C9 C14 C13 175.2(4) . . . . ?
C12 C13 C14 C9 -0.8(8) . . . . ?
N1 C8 P1 O1 64.5(2) . . . . ?
C9 C8 P1 O1 -64.3(3) . . . . ?
N1 C8 P1 C21 -170.9(2) . . . . ?
C9 C8 P1 C21 60.3(3) . . . . ?
N1 C8 P1 C15 -57.6(2) . . . . ?
C9 C8 P1 C15 173.6(2) . . . . ?
O1 P1 C15 C16 178.5(3) . . . . ?
C21 P1 C15 C16 56.4(3) . . . . ?
C8 P1 C15 C16 -56.6(3) . . . . ?
O1 P1 C15 C20 0.1(3) . . . . ?
C21 P1 C15 C20 -122.0(3) . . . . ?
C8 P1 C15 C20 125.0(3) . . . . ?
C20 C15 C16 C17 -1.0(6) . . . . ?
P1 C15 C16 C17 -179.4(3) . . . . ?
C15 C16 C17 C18 -0.2(6) . . . . ?
C16 C17 C18 C19 1.3(7) . . . . ?
C17 C18 C19 C20 -1.2(7) . . . . ?
C18 C19 C20 C15 -0.1(6) . . . . ?
C16 C15 C20 C19 1.2(5) . . . . ?
P1 C15 C20 C19 179.6(3) . . . . ?
O1 P1 C21 C26 -26.9(3) . . . . ?
C15 P1 C21 C26 95.8(3) . . . . ?
C8 P1 C21 C26 -154.5(3) . . . . ?
O1 P1 C21 C22 157.6(3) . . . . ?
C15 P1 C21 C22 -79.7(3) . . . . ?
C8 P1 C21 C22 30.1(4) . . . . ?
C26 C21 C22 C23 0.3(6) . . . . ?
P1 C21 C22 C23 175.7(3) . . . . ?
C21 C22 C23 C24 0.5(7) . . . . ?
C22 C23 C24 C25 -1.6(7) . . . . ?
C23 C24 C25 C26 1.8(6) . . . . ?
C24 C25 C26 C21 -0.9(6) . . . . ?
C22 C21 C26 C25 -0.1(6) . . . . ?
P1 C21 C26 C25 -175.8(3) . . . . ?
